data_4344015
loop_
_publ_author_name
'Dong, Yu-Wei'
'Fan, Rui-Qing'
'Wang, Ping'
'Wei, Li-Guo'
'Wang, Xin-Ming'
'Gao, Song'
'Zhang, Hui-Jie'
'Yang, Yu-Lin'
'Wang, Yu-Lei'

_publ_section_title
;
 Tunable Luminescence and Application in Dye-Sensitized Solar Cells of
 Zn(II)/Hg(II) Complexes: Methyl Substitution-Induced Supramolecular
 Structures Based on (E)-N-(6-Methoxypyridin-2-ylmethylene)arylamine
 Derivatives.
;
_journal_issue 16
_journal_name_full 'Inorganic chemistry'
_journal_page_first 7742
_journal_page_last 7752
_journal_paper_doi 10.1021/acs.inorgchem.5b00661
_journal_volume 54
_journal_year 2015
_chemical_formula_sum 'C16 H18 N2 O'
_chemical_formula_weight 254.32
_chemical_name_systematic
; 
 ? 
;
_space_group_IT_number 14
_symmetry_cell_setting monoclinic
_symmetry_space_group_name_Hall '-P 2ybc'
_symmetry_space_group_name_H-M 'P 1 21/c 1'
_atom_sites_solution_hydrogens geom
_atom_sites_solution_primary direct
_atom_sites_solution_secondary difmap
_audit_creation_method SHELXL-97
_cell_angle_alpha 90.00
_cell_angle_beta 112.049(6)
_cell_angle_gamma 90.00
_cell_formula_units_Z 8
_cell_length_a 14.8508(8)
_cell_length_b 17.0038(6)
_cell_length_c 12.5663(7)
_cell_measurement_reflns_used 11369
_cell_measurement_temperature 293(2)
_cell_measurement_theta_max 27.56
_cell_measurement_theta_min 3.46
_cell_volume 2941.2(3)
_computing_cell_refinement 'Bruker SMART'
_computing_data_collection 'Bruker SMART'
_computing_data_reduction 'Bruker SAINT'
_computing_molecular_graphics SHELXP-97
_computing_publication_material SHELXTL
_computing_structure_refinement 'SHELXL-97 (Sheldrick, 1997)'
_computing_structure_solution 'SHELXS-97 (Sheldrick, 1997)'
_diffrn_ambient_temperature 293(2)
_diffrn_measured_fraction_theta_full 0.989
_diffrn_measured_fraction_theta_max 0.989
_diffrn_measurement_device_type 'Bruker Smart APEX CCD area detector'
_diffrn_measurement_method 'phi and omega scans'
_diffrn_radiation_monochromator graphite
_diffrn_radiation_source 'fine-focus sealed tube'
_diffrn_radiation_type MoK\a
_diffrn_radiation_wavelength 0.71073
_diffrn_reflns_av_R_equivalents 0.0310
_diffrn_reflns_av_sigmaI/netI 0.0607
_diffrn_reflns_limit_h_max 19
_diffrn_reflns_limit_h_min -10
_diffrn_reflns_limit_k_max 17
_diffrn_reflns_limit_k_min -22
_diffrn_reflns_limit_l_max 11
_diffrn_reflns_limit_l_min -16
_diffrn_reflns_number 11369
_diffrn_reflns_theta_full 27.56
_diffrn_reflns_theta_max 27.56
_diffrn_reflns_theta_min 3.46
_diffrn_standards_decay_% 0
_diffrn_standards_interval_count 0
_diffrn_standards_interval_time 0
_diffrn_standards_number 0
_exptl_absorpt_coefficient_mu 0.073
_exptl_absorpt_correction_T_max 0.9814
_exptl_absorpt_correction_T_min 0.9750
_exptl_absorpt_process_details SADABS
_exptl_crystal_colour yellow
_exptl_crystal_density_diffrn 1.149
_exptl_crystal_density_method 'not measured'
_exptl_crystal_description block
_exptl_crystal_F_000 1088
_exptl_crystal_size_max 0.35
_exptl_crystal_size_mid 0.28
_exptl_crystal_size_min 0.26
_refine_diff_density_max 0.382
_refine_diff_density_min -0.151
_refine_diff_density_rms 0.034
_refine_ls_extinction_coef 0.0024(8)
_refine_ls_extinction_expression Fc^*^=kFc[1+0.001xFc^2^\l^3^/sin(2\q)]^-1/4^
_refine_ls_extinction_method SHELXL
_refine_ls_goodness_of_fit_ref 0.979
_refine_ls_hydrogen_treatment mixed
_refine_ls_matrix_type full
_refine_ls_number_parameters 352
_refine_ls_number_reflns 6726
_refine_ls_number_restraints 0
_refine_ls_restrained_S_all 0.979
_refine_ls_R_factor_all 0.1412
_refine_ls_R_factor_gt 0.0673
_refine_ls_shift/su_max 0.000
_refine_ls_shift/su_mean 0.000
_refine_ls_structure_factor_coef Fsqd
_refine_ls_weighting_details 'calc w=1/[\s^2^(Fo^2^)+(0.1000P)^2^+0.0000P] where P=(Fo^2^+2Fc^2^)/3'
_refine_ls_weighting_scheme calc
_refine_ls_wR_factor_gt 0.1708
_refine_ls_wR_factor_ref 0.2199
_reflns_number_gt 3345
_reflns_number_total 6726
_reflns_threshold_expression >2sigma(I)
_cod_data_source_file ic5b00661_si_002.cif
_cod_data_source_block L3
_cod_depositor_comments
;
The following automatic conversions were performed:

'_symmetry_cell_setting' value 'Monoclinic' changed to 'monoclinic'
according to
/usr/data/users/saulius/crontab/automatic-downloads/rss-feeds/ACS/lib/dictionaries/cif_core.dic
dictionary named 'cif_core.dic' version 2.4.2 from 2011-04-26.

Automatic conversion script
Id: cif_fix_values 3271 2015-04-21 07:52:19Z andrius 

 Adding full bibliography for 4344011--4344017.cif.
;
_cod_original_sg_symbol_H-M 'P21/c  '
_cod_database_code 4344015

loop_
_symmetry_equiv_pos_as_xyz
'x, y, z'
'-x, y+1/2, -z+1/2'
'-x, -y, -z'
'x, -y-1/2, z-1/2'

loop_
_atom_site_label
_atom_site_type_symbol
_atom_site_fract_x
_atom_site_fract_y
_atom_site_fract_z
_atom_site_U_iso_or_equiv
_atom_site_adp_type
_atom_site_occupancy
_atom_site_symmetry_multiplicity
_atom_site_calc_flag
_atom_site_refinement_flags
O1 O 0.77050(14) 0.56586(10) 0.33711(17) 0.0710(6) Uani 1 1 d .
N1 N 0.70373(14) 0.44486(10) 0.26612(16) 0.0487(5) Uani 1 1 d .
N2 N 0.58965(15) 0.26992(11) 0.12748(18) 0.0561(6) Uani 1 1 d .
C1 C 0.65669(17) 0.39886(13) 0.1761(2) 0.0462(6) Uani 1 1 d .
C2 C 0.6279(2) 0.42549(15) 0.0658(2) 0.0710(8) Uani 1 1 d .
H2B H 0.5947 0.3927 0.0043 0.085 Uiso 1 1 calc R
C3 C 0.6493(3) 0.50250(17) 0.0473(3) 0.0926(11) Uani 1 1 d .
H3B H 0.6308 0.5220 -0.0270 0.111 Uiso 1 1 calc R
C4 C 0.6980(2) 0.54930(15) 0.1393(3) 0.0743(9) Uani 1 1 d .
H4B H 0.7135 0.6011 0.1293 0.089 Uiso 1 1 calc R
C5 C 0.72326(18) 0.51731(13) 0.2474(2) 0.0521(6) Uani 1 1 d .
C6 C 0.7970(3) 0.53385(19) 0.4484(3) 0.1049(13) Uani 1 1 d .
H6A H 0.8335 0.5720 0.5042 0.157 Uiso 1 1 calc R
H6B H 0.8360 0.4877 0.4548 0.157 Uiso 1 1 calc R
H6C H 0.7395 0.5200 0.4619 0.157 Uiso 1 1 calc R
C7 C 0.63984(17) 0.31752(13) 0.2034(2) 0.0477(6) Uani 1 1 d .
H7A H 0.6671 0.3006 0.2792 0.057 Uiso 1 1 calc R
C8 C 0.57985(16) 0.19025(12) 0.15553(19) 0.0453(6) Uani 1 1 d .
C9 C 0.62162(17) 0.13352(13) 0.1079(2) 0.0466(6) Uani 1 1 d .
C10 C 0.60723(18) 0.05478(13) 0.1256(2) 0.0517(6) Uani 1 1 d .
H10A H 0.6350 0.0169 0.0940 0.062 Uiso 1 1 calc R
C11 C 0.55334(17) 0.03030(13) 0.1881(2) 0.0506(6) Uani 1 1 d .
C12 C 0.51277(17) 0.08777(14) 0.2343(2) 0.0531(6) Uani 1 1 d .
H12A H 0.4764 0.0723 0.2769 0.064 Uiso 1 1 calc R
C13 C 0.52422(17) 0.16768(13) 0.2194(2) 0.0483(6) Uani 1 1 d .
C14 C 0.6831(2) 0.15815(15) 0.0416(2) 0.0648(8) Uani 1 1 d .
H14A H 0.6924 0.1140 -0.0009 0.097 Uiso 1 1 calc R
H14B H 0.7450 0.1764 0.0940 0.097 Uiso 1 1 calc R
H14C H 0.6510 0.1997 -0.0106 0.097 Uiso 1 1 calc R
C15 C 0.5410(2) -0.05618(14) 0.2070(3) 0.0710(8) Uani 1 1 d .
H15A H 0.5203 -0.0833 0.1348 0.107 Uiso 1 1 calc R
H15B H 0.4929 -0.0626 0.2404 0.107 Uiso 1 1 calc R
H15C H 0.6017 -0.0776 0.2578 0.107 Uiso 1 1 calc R
C16 C 0.4751(2) 0.22685(15) 0.2692(3) 0.0686(8) Uani 1 1 d .
H16A H 0.4578 0.2726 0.2209 0.103 Uiso 1 1 calc R
H16B H 0.5187 0.2417 0.3447 0.103 Uiso 1 1 calc R
H16C H 0.4175 0.2039 0.2737 0.103 Uiso 1 1 calc R
O2 O 0.27756(13) 0.25585(10) 0.35178(16) 0.0672(5) Uani 1 1 d .
N3 N 0.21234(14) 0.37780(11) 0.28375(16) 0.0482(5) Uani 1 1 d .
N4 N 0.09794(15) 0.55287(11) 0.14538(18) 0.0594(6) Uani 1 1 d .
C17 C 0.15937(16) 0.42258(13) 0.1942(2) 0.0467(6) Uani 1 1 d .
C18 C 0.11778(19) 0.39288(15) 0.0855(2) 0.0639(8) Uani 1 1 d .
H18A H 0.0807 0.4250 0.0250 0.077 Uiso 1 1 calc R
C19 C 0.1316(2) 0.31442(15) 0.0669(2) 0.0691(8) Uani 1 1 d .
H19A H 0.1038 0.2930 -0.0064 0.083 Uiso 1 1 calc R
C20 C 0.18634(19) 0.26906(14) 0.1570(2) 0.0595(7) Uani 1 1 d .
H20A H 0.1975 0.2163 0.1468 0.071 Uiso 1 1 calc R
C21 C 0.22519(17) 0.30392(13) 0.2649(2) 0.0488(6) Uani 1 1 d .
C22 C 0.3291(3) 0.29068(18) 0.4611(3) 0.0917(10) Uani 1 1 d .
H22A H 0.3679 0.2514 0.5130 0.138 Uiso 1 1 calc R
H22B H 0.2837 0.3124 0.4909 0.138 Uiso 1 1 calc R
H22C H 0.3705 0.3317 0.4530 0.138 Uiso 1 1 calc R
C23 C 0.14852(16) 0.50553(13) 0.2202(2) 0.0510(6) Uani 1 1 d .
H23A H 0.1804 0.5234 0.2949 0.061 Uiso 1 1 calc R
C24 C 0.09126(17) 0.63351(13) 0.1707(2) 0.0493(6) Uani 1 1 d .
C25 C 0.13090(18) 0.68762(14) 0.1167(2) 0.0557(7) Uani 1 1 d .
C26 C 0.11741(19) 0.76721(14) 0.1309(2) 0.0613(7) Uani 1 1 d .
H26A H 0.1436 0.8036 0.0953 0.074 Uiso 1 1 calc R
C27 C 0.06709(18) 0.79453(14) 0.1954(2) 0.0579(7) Uani 1 1 d .
C28 C 0.02961(19) 0.73950(14) 0.2481(2) 0.0617(7) Uani 1 1 d .
H28A H -0.0038 0.7571 0.2931 0.074 Uiso 1 1 calc R
C29 C 0.03947(18) 0.65913(14) 0.2370(2) 0.0566(7) Uani 1 1 d .
C30 C 0.1871(3) 0.65939(17) 0.0461(3) 0.0845(10) Uani 1 1 d .
H30A H 0.1951 0.7020 0.0003 0.127 Uiso 1 1 calc R
H30B H 0.1523 0.6173 -0.0031 0.127 Uiso 1 1 calc R
H30C H 0.2498 0.6409 0.0962 0.127 Uiso 1 1 calc R
C31 C 0.0539(2) 0.88155(15) 0.2093(3) 0.0874(10) Uani 1 1 d .
H31A H -0.0019 0.8897 0.2291 0.131 Uiso 1 1 calc R
H31B H 0.0446 0.9081 0.1386 0.131 Uiso 1 1 calc R
H31C H 0.1106 0.9021 0.2692 0.131 Uiso 1 1 calc R
C32 C -0.0077(3) 0.60189(17) 0.2923(3) 0.0921(11) Uani 1 1 d .
H32A H -0.0385 0.5605 0.2390 0.138 Uiso 1 1 calc R
H32B H -0.0555 0.6290 0.3131 0.138 Uiso 1 1 calc R
H32C H 0.0408 0.5798 0.3598 0.138 Uiso 1 1 calc R

loop_
_atom_site_aniso_label
_atom_site_aniso_U_11
_atom_site_aniso_U_22
_atom_site_aniso_U_33
_atom_site_aniso_U_23
_atom_site_aniso_U_13
_atom_site_aniso_U_12
O1 0.0963(15) 0.0452(10) 0.0717(14) -0.0121(9) 0.0316(11) -0.0220(10)
N1 0.0604(13) 0.0398(11) 0.0488(12) -0.0001(9) 0.0238(10) -0.0033(9)
N2 0.0676(14) 0.0393(11) 0.0516(13) -0.0024(9) 0.0110(10) -0.0049(10)
C1 0.0508(14) 0.0384(12) 0.0502(15) -0.0035(10) 0.0200(12) -0.0007(10)
C2 0.096(2) 0.0521(16) 0.0535(18) -0.0010(13) 0.0155(16) -0.0109(15)
C3 0.141(3) 0.0637(19) 0.060(2) 0.0159(15) 0.023(2) -0.019(2)
C4 0.105(2) 0.0437(15) 0.078(2) 0.0096(14) 0.0386(19) -0.0090(15)
C5 0.0594(15) 0.0368(13) 0.0652(18) -0.0009(12) 0.0291(13) -0.0021(12)
C6 0.166(4) 0.073(2) 0.066(2) -0.0185(17) 0.031(2) -0.033(2)
C7 0.0569(15) 0.0403(13) 0.0467(14) -0.0006(10) 0.0202(12) 0.0007(11)
C8 0.0455(13) 0.0374(12) 0.0442(14) -0.0037(10) 0.0067(11) -0.0059(10)
C9 0.0457(13) 0.0442(13) 0.0479(14) -0.0025(10) 0.0153(11) -0.0054(11)
C10 0.0541(15) 0.0424(13) 0.0624(17) -0.0055(11) 0.0262(13) -0.0014(11)
C11 0.0520(14) 0.0408(13) 0.0578(16) -0.0053(11) 0.0192(12) -0.0094(11)
C12 0.0498(14) 0.0552(15) 0.0570(16) -0.0060(12) 0.0230(12) -0.0098(12)
C13 0.0466(14) 0.0465(14) 0.0489(15) -0.0071(11) 0.0149(12) -0.0022(11)
C14 0.0715(18) 0.0586(16) 0.073(2) 0.0080(13) 0.0374(16) 0.0021(14)
C15 0.082(2) 0.0458(15) 0.092(2) -0.0063(14) 0.0400(18) -0.0149(14)
C16 0.0749(19) 0.0623(17) 0.075(2) -0.0145(14) 0.0361(16) 0.0027(14)
O2 0.0785(13) 0.0518(10) 0.0625(12) 0.0104(9) 0.0164(10) 0.0192(9)
N3 0.0507(12) 0.0452(11) 0.0435(12) -0.0025(8) 0.0116(9) 0.0040(9)
N4 0.0617(13) 0.0389(11) 0.0640(14) -0.0013(10) 0.0082(11) 0.0077(10)
C17 0.0432(13) 0.0420(13) 0.0498(15) 0.0015(10) 0.0116(11) 0.0042(10)
C18 0.0665(17) 0.0515(15) 0.0562(17) -0.0017(12) 0.0030(13) 0.0153(13)
C19 0.0754(19) 0.0546(16) 0.0611(18) -0.0137(13) 0.0071(15) 0.0081(14)
C20 0.0623(17) 0.0410(14) 0.0694(19) -0.0051(12) 0.0181(14) 0.0098(12)
C21 0.0467(14) 0.0392(13) 0.0608(17) 0.0039(11) 0.0206(12) 0.0069(11)
C22 0.114(3) 0.085(2) 0.061(2) 0.0165(17) 0.0157(19) 0.025(2)
C23 0.0478(14) 0.0431(14) 0.0553(16) -0.0038(11) 0.0117(12) 0.0024(11)
C24 0.0467(14) 0.0374(12) 0.0523(15) 0.0006(10) 0.0054(11) 0.0060(11)
C25 0.0540(15) 0.0506(15) 0.0595(17) 0.0042(12) 0.0179(13) 0.0017(12)
C26 0.0587(17) 0.0471(15) 0.0747(19) 0.0072(13) 0.0214(14) -0.0022(13)
C27 0.0470(15) 0.0393(13) 0.080(2) -0.0024(12) 0.0156(13) 0.0043(12)
C28 0.0582(16) 0.0474(15) 0.084(2) -0.0040(13) 0.0319(15) 0.0027(13)
C29 0.0549(15) 0.0450(14) 0.0695(18) 0.0020(12) 0.0228(14) 0.0004(12)
C30 0.106(3) 0.074(2) 0.091(2) -0.0003(17) 0.057(2) 0.0052(18)
C31 0.082(2) 0.0462(16) 0.133(3) 0.0035(17) 0.040(2) 0.0080(15)
C32 0.104(3) 0.0635(19) 0.131(3) 0.0149(19) 0.070(2) 0.0036(18)

loop_
_atom_type_symbol
_atom_type_description
_atom_type_scat_dispersion_real
_atom_type_scat_dispersion_imag
_atom_type_scat_source
C C 0.0033 0.0016 'International Tables Vol C Tables 4.2.6.8 and 6.1.1.4'
H H 0.0000 0.0000 'International Tables Vol C Tables 4.2.6.8 and 6.1.1.4'
N N 0.0061 0.0033 'International Tables Vol C Tables 4.2.6.8 and 6.1.1.4'
O O 0.0106 0.0060 'International Tables Vol C Tables 4.2.6.8 and 6.1.1.4'

loop_
_geom_angle_atom_site_label_1
_geom_angle_atom_site_label_2
_geom_angle_atom_site_label_3
_geom_angle
C5 O1 C6 116.9(2)
C5 N1 C1 118.7(2)
C7 N2 C8 120.8(2)
N1 C1 C2 122.0(2)
N1 C1 C7 115.8(2)
C2 C1 C7 122.2(2)
C1 C2 C3 118.6(3)
C1 C2 H2B 120.7
C3 C2 H2B 120.7
C4 C3 C2 119.3(3)
C4 C3 H3B 120.3
C2 C3 H3B 120.3
C3 C4 C5 117.8(2)
C3 C4 H4B 121.1
C5 C4 H4B 121.1
N1 C5 O1 120.2(2)
N1 C5 C4 123.5(2)
O1 C5 C4 116.2(2)
O1 C6 H6A 109.5
O1 C6 H6B 109.5
H6A C6 H6B 109.5
O1 C6 H6C 109.5
H6A C6 H6C 109.5
H6B C6 H6C 109.5
N2 C7 C1 122.2(2)
N2 C7 H7A 118.9
C1 C7 H7A 118.9
C9 C8 C13 120.5(2)
C9 C8 N2 116.6(2)
C13 C8 N2 122.6(2)
C10 C9 C8 118.5(2)
C10 C9 C14 121.2(2)
C8 C9 C14 120.2(2)
C11 C10 C9 122.7(2)
C11 C10 H10A 118.7
C9 C10 H10A 118.7
C10 C11 C12 117.5(2)
C10 C11 C15 120.9(2)
C12 C11 C15 121.5(2)
C11 C12 C13 122.6(2)
C11 C12 H12A 118.7
C13 C12 H12A 118.7
C12 C13 C8 118.1(2)
C12 C13 C16 119.6(2)
C8 C13 C16 122.3(2)
C9 C14 H14A 109.5
C9 C14 H14B 109.5
H14A C14 H14B 109.5
C9 C14 H14C 109.5
H14A C14 H14C 109.5
H14B C14 H14C 109.5
C11 C15 H15A 109.5
C11 C15 H15B 109.5
H15A C15 H15B 109.5
C11 C15 H15C 109.5
H15A C15 H15C 109.5
H15B C15 H15C 109.5
C13 C16 H16A 109.5
C13 C16 H16B 109.5
H16A C16 H16B 109.5
C13 C16 H16C 109.5
H16A C16 H16C 109.5
H16B C16 H16C 109.5
C21 O2 C22 117.7(2)
C21 N3 C17 118.2(2)
C23 N4 C24 121.7(2)
N3 C17 C18 122.1(2)
N3 C17 C23 115.9(2)
C18 C17 C23 122.0(2)
C17 C18 C19 119.0(2)
C17 C18 H18A 120.5
C19 C18 H18A 120.5
C20 C19 C18 119.1(3)
C20 C19 H19A 120.4
C18 C19 H19A 120.4
C19 C20 C21 118.0(2)
C19 C20 H20A 121.0
C21 C20 H20A 121.0
N3 C21 O2 120.9(2)
N3 C21 C20 123.5(2)
O2 C21 C20 115.6(2)
O2 C22 H22A 109.5
O2 C22 H22B 109.5
H22A C22 H22B 109.5
O2 C22 H22C 109.5
H22A C22 H22C 109.5
H22B C22 H22C 109.5
N4 C23 C17 122.3(2)
N4 C23 H23A 118.8
C17 C23 H23A 118.8
C25 C24 C29 120.7(2)
C25 C24 N4 116.7(2)
C29 C24 N4 122.3(2)
C26 C25 C24 118.1(2)
C26 C25 C30 121.7(2)
C24 C25 C30 120.2(2)
C27 C26 C25 122.9(2)
C27 C26 H26A 118.6
C25 C26 H26A 118.6
C26 C27 C28 117.5(2)
C26 C27 C31 121.5(3)
C28 C27 C31 121.0(3)
C27 C28 C29 122.9(3)
C27 C28 H28A 118.5
C29 C28 H28A 118.5
C28 C29 C24 118.0(2)
C28 C29 C32 120.2(2)
C24 C29 C32 121.8(2)
C25 C30 H30A 109.5
C25 C30 H30B 109.5
H30A C30 H30B 109.5
C25 C30 H30C 109.5
H30A C30 H30C 109.5
H30B C30 H30C 109.5
C27 C31 H31A 109.5
C27 C31 H31B 109.5
H31A C31 H31B 109.5
C27 C31 H31C 109.5
H31A C31 H31C 109.5
H31B C31 H31C 109.5
C29 C32 H32A 109.5
C29 C32 H32B 109.5
H32A C32 H32B 109.5
C29 C32 H32C 109.5
H32A C32 H32C 109.5
H32B C32 H32C 109.5

loop_
_geom_bond_atom_site_label_1
_geom_bond_atom_site_label_2
_geom_bond_distance
O1 C5 1.360(3)
O1 C6 1.412(3)
N1 C5 1.307(3)
N1 C1 1.336(3)
N2 C7 1.259(3)
N2 C8 1.421(3)
C1 C2 1.366(3)
C1 C7 1.469(3)
C2 C3 1.388(3)
C2 H2B 0.9300
C3 C4 1.366(4)
C3 H3B 0.9300
C4 C5 1.378(4)
C4 H4B 0.9300
C6 H6A 0.9600
C6 H6B 0.9600
C6 H6C 0.9600
C7 H7A 0.9300
C8 C9 1.397(3)
C8 C13 1.405(3)
C9 C10 1.387(3)
C9 C14 1.508(3)
C10 C11 1.380(3)
C10 H10A 0.9300
C11 C12 1.384(3)
C11 C15 1.512(3)
C12 C13 1.391(3)
C12 H12A 0.9300
C13 C16 1.509(3)
C14 H14A 0.9600
C14 H14B 0.9600
C14 H14C 0.9600
C15 H15A 0.9600
C15 H15B 0.9600
C15 H15C 0.9600
C16 H16A 0.9600
C16 H16B 0.9600
C16 H16C 0.9600
O2 C21 1.352(3)
O2 C22 1.427(3)
N3 C21 1.306(3)
N3 C17 1.342(3)
N4 C23 1.251(3)
N4 C24 1.419(3)
C17 C18 1.367(3)
C17 C23 1.470(3)
C18 C19 1.383(3)
C18 H18A 0.9300
C19 C20 1.359(3)
C19 H19A 0.9300
C20 C21 1.391(3)
C20 H20A 0.9300
C22 H22A 0.9600
C22 H22B 0.9600
C22 H22C 0.9600
C23 H23A 0.9300
C24 C25 1.398(3)
C24 C29 1.399(3)
C25 C26 1.390(3)
C25 C30 1.506(4)
C26 C27 1.373(4)
C26 H26A 0.9300
C27 C28 1.379(4)
C27 C31 1.511(3)
C28 C29 1.387(3)
C28 H28A 0.9300
C29 C32 1.512(4)
C30 H30A 0.9600
C30 H30B 0.9600
C30 H30C 0.9600
C31 H31A 0.9600
C31 H31B 0.9600
C31 H31C 0.9600
C32 H32A 0.9600
C32 H32B 0.9600
C32 H32C 0.9600
